data_2217815
loop_
_publ_author_name
'Shafiq, Muhammad'
'Khan, Islam Ullah'
'Tahir, M. Nawaz'
'Siddiqui, Waseeq Ahmad'

_publ_section_title
;
 1-Ethyl-1<i>H</i>-2,1-benzothiazin-4(3<i>H</i>)-one 2,2-dioxide
;
_journal_coeditor_code PV2067
_journal_issue 3
_journal_name_full 'Acta Crystallographica Section E'
_journal_page_first o558
_journal_paper_doi 10.1107/S1600536808003504
_journal_volume 64
_journal_year 2008
_chemical_formula_iupac 'C10 H11 N O3 S'
_chemical_formula_moiety 'C10 H11 N O3 S'
_chemical_formula_sum 'C10 H11 N O3 S'
_chemical_formula_weight 225.26
_chemical_name_systematic
;
1-Ethyl-1H-2,1-benzothiazin-4(3H)-one 2,2-dioxide
;
_space_group_IT_number 2
_symmetry_cell_setting triclinic
_symmetry_space_group_name_Hall '-P 1'
_symmetry_space_group_name_H-M 'P -1'
_atom_sites_solution_hydrogens geom
_atom_sites_solution_primary direct
_atom_sites_solution_secondary difmap
_audit_creation_method SHELXL-97
_cell_angle_alpha 99.124(3)
_cell_angle_beta 95.075(3)
_cell_angle_gamma 104.092(3)
_cell_formula_units_Z 2
_cell_length_a 7.0272(3)
_cell_length_b 8.0448(4)
_cell_length_c 9.5880(4)
_cell_measurement_reflns_used 1760
_cell_measurement_temperature 296(2)
_cell_measurement_theta_max 28.68
_cell_measurement_theta_min 2.17
_cell_volume 514.48(4)
_computing_cell_refinement 'APEX2 (Bruker, 2007)'
_computing_data_collection 'APEX2 (Bruker, 2007)'
_computing_data_reduction 'SAINT (Bruker, 2007)'
_computing_molecular_graphics 'ORTEP-3 for Windows (Farrugia, 1997) and PLATON (Spek, 2003)'
_computing_publication_material
;
WinGX (Farrugia, 1999) and PLATON (Spek, 2003)
;
_computing_structure_refinement 'SHELXL97 (Sheldrick, 2008)'
_computing_structure_solution 'SHELXS97 (Sheldrick, 2008)'
_diffrn_ambient_temperature 296(2)
_diffrn_detector_area_resol_mean 7.40
_diffrn_measured_fraction_theta_full 0.983
_diffrn_measured_fraction_theta_max 0.983
_diffrn_measurement_device_type 'Bruker Kappa APEXII CCD'
_diffrn_measurement_method \w
_diffrn_radiation_monochromator graphite
_diffrn_radiation_source 'fine-focus sealed tube'
_diffrn_radiation_type MoK\a
_diffrn_radiation_wavelength 0.71073
_diffrn_reflns_av_R_equivalents 0.0359
_diffrn_reflns_av_sigmaI/netI 0.0430
_diffrn_reflns_limit_h_max 9
_diffrn_reflns_limit_h_min -9
_diffrn_reflns_limit_k_max 10
_diffrn_reflns_limit_k_min -10
_diffrn_reflns_limit_l_max 12
_diffrn_reflns_limit_l_min -12
_diffrn_reflns_number 11339
_diffrn_reflns_theta_full 28.68
_diffrn_reflns_theta_max 28.68
_diffrn_reflns_theta_min 2.17
_diffrn_standards_number 0
_exptl_absorpt_coefficient_mu 0.300
_exptl_absorpt_correction_T_max 0.988
_exptl_absorpt_correction_T_min 0.965
_exptl_absorpt_correction_type multi-scan
_exptl_absorpt_process_details '(SADABS; Bruker, 2005)'
_exptl_crystal_colour Colourless
_exptl_crystal_density_diffrn 1.454
_exptl_crystal_density_method 'not measured'
_exptl_crystal_description prismatic
_exptl_crystal_F_000 236
_exptl_crystal_size_max 0.15
_exptl_crystal_size_mid 0.12
_exptl_crystal_size_min 0.10
_refine_diff_density_max 0.291
_refine_diff_density_min -0.263
_refine_ls_extinction_method none
_refine_ls_goodness_of_fit_ref 1.024
_refine_ls_hydrogen_treatment constr
_refine_ls_matrix_type full
_refine_ls_number_parameters 136
_refine_ls_number_reflns 2608
_refine_ls_number_restraints 0
_refine_ls_restrained_S_all 1.024
_refine_ls_R_factor_all 0.0758
_refine_ls_R_factor_gt 0.0425
_refine_ls_shift/su_max 0.000
_refine_ls_shift/su_mean 0.000
_refine_ls_structure_factor_coef Fsqd
_refine_ls_weighting_details 'calc w=1/[\s^2^(Fo^2^)+(0.0488P)^2^+0.0854P] where P=(Fo^2^+2Fc^2^)/3'
_refine_ls_weighting_scheme calc
_refine_ls_wR_factor_gt 0.0953
_refine_ls_wR_factor_ref 0.1073
_reflns_number_gt 1760
_reflns_number_total 2608
_reflns_threshold_expression I>2\s(I)
_cod_data_source_file pv2067.cif
_cod_data_source_block I
_cod_database_code 2217815
_cod_database_fobs_code 2217815

loop_
_symmetry_equiv_pos_as_xyz
'x, y, z'
'-x, -y, -z'

loop_
_atom_site_type_symbol
_atom_site_label
_atom_site_fract_x
_atom_site_fract_y
_atom_site_fract_z
_atom_site_U_iso_or_equiv
_atom_site_adp_type
_atom_site_calc_flag
_atom_site_refinement_flags
_atom_site_occupancy
S S1 0.32887(8) 0.16467(6) 0.90938(5) 0.04169(17) Uani d . 1
O O1 0.5349(2) 0.18066(19) 0.90570(14) 0.0531(4) Uani d . 1
O O2 0.2664(3) 0.2196(2) 1.04236(14) 0.0670(5) Uani d . 1
O O3 0.2248(2) -0.25167(19) 0.63616(17) 0.0632(4) Uani d . 1
N N1 0.2390(2) 0.2638(2) 0.79263(15) 0.0415(4) Uani d . 1
C C1 0.2558(3) 0.2075(2) 0.64688(17) 0.0328(4) Uani d . 1
C C2 0.2726(3) 0.3249(3) 0.5533(2) 0.0429(5) Uani d . 1
H H2 0.2746 0.4406 0.5861 0.051 Uiso calc R 1
C C3 0.2864(3) 0.2688(3) 0.4118(2) 0.0489(5) Uani d . 1
H H3 0.2959 0.3475 0.3498 0.059 Uiso calc R 1
C C4 0.2862(3) 0.1000(3) 0.3604(2) 0.0485(5) Uani d . 1
H H4 0.2982 0.0651 0.2651 0.058 Uiso calc R 1
C C5 0.2684(3) -0.0161(3) 0.45077(19) 0.0420(5) Uani d . 1
H H5 0.2679 -0.1310 0.4160 0.050 Uiso calc R 1
C C6 0.2509(2) 0.0337(2) 0.59449(17) 0.0329(4) Uani d . 1
C C7 0.2276(3) -0.1022(2) 0.6829(2) 0.0389(4) Uani d . 1
C C8 0.2024(3) -0.0522(3) 0.8374(2) 0.0445(5) Uani d . 1
H H8A 0.2512 -0.1285 0.8919 0.053 Uiso calc R 1
H H8B 0.0627 -0.0687 0.8454 0.053 Uiso calc R 1
C C9 0.2066(3) 0.4367(3) 0.8431(2) 0.0461(5) Uani d . 1
H H9A 0.2951 0.5239 0.8032 0.055 Uiso calc R 1
H H9B 0.2378 0.4664 0.9461 0.055 Uiso calc R 1
C C10 -0.0036(3) 0.4394(3) 0.8011(3) 0.0575(6) Uani d . 1
H H10A -0.0197 0.5532 0.8354 0.086 Uiso calc R 1
H H10B -0.0914 0.3545 0.8420 0.086 Uiso calc R 1
H H10C -0.0341 0.4120 0.6992 0.086 Uiso calc R 1

loop_
_atom_site_aniso_label
_atom_site_aniso_U_11
_atom_site_aniso_U_22
_atom_site_aniso_U_33
_atom_site_aniso_U_12
_atom_site_aniso_U_13
_atom_site_aniso_U_23
S1 0.0517(3) 0.0444(3) 0.0303(2) 0.0137(2) 0.00127(19) 0.01149(19)
O1 0.0444(9) 0.0558(9) 0.0541(8) 0.0071(7) -0.0081(6) 0.0135(7)
O2 0.0971(13) 0.0800(12) 0.0318(7) 0.0339(10) 0.0142(8) 0.0136(7)
O3 0.0782(12) 0.0343(9) 0.0810(11) 0.0192(8) 0.0145(9) 0.0127(7)
N1 0.0633(11) 0.0387(9) 0.0299(7) 0.0260(8) 0.0075(7) 0.0082(6)
C1 0.0347(10) 0.0366(10) 0.0302(8) 0.0141(8) 0.0044(7) 0.0083(7)
C2 0.0504(12) 0.0408(11) 0.0434(10) 0.0167(9) 0.0083(9) 0.0163(8)
C3 0.0492(13) 0.0673(15) 0.0394(10) 0.0197(11) 0.0106(9) 0.0273(10)
C4 0.0436(12) 0.0748(16) 0.0305(9) 0.0224(10) 0.0055(8) 0.0083(9)
C5 0.0374(11) 0.0459(12) 0.0407(10) 0.0152(9) 0.0000(8) -0.0022(8)
C6 0.0297(9) 0.0366(11) 0.0337(9) 0.0118(8) 0.0026(7) 0.0066(7)
C7 0.0332(10) 0.0337(11) 0.0498(11) 0.0092(8) 0.0013(8) 0.0095(8)
C8 0.0446(12) 0.0431(12) 0.0485(11) 0.0080(9) 0.0024(9) 0.0237(9)
C9 0.0618(14) 0.0334(11) 0.0423(10) 0.0152(10) 0.0087(9) -0.0004(8)
C10 0.0615(15) 0.0474(14) 0.0693(14) 0.0239(11) 0.0180(11) 0.0075(11)

loop_
_atom_type_symbol
_atom_type_description
_atom_type_scat_dispersion_real
_atom_type_scat_dispersion_imag
_atom_type_scat_source
C C 0.0033 0.0016 'International Tables Vol C Tables 4.2.6.8 and 6.1.1.4'
H H 0.0000 0.0000 'International Tables Vol C Tables 4.2.6.8 and 6.1.1.4'
N N 0.0061 0.0033 'International Tables Vol C Tables 4.2.6.8 and 6.1.1.4'
O O 0.0106 0.0060 'International Tables Vol C Tables 4.2.6.8 and 6.1.1.4'
S S 0.1246 0.1234 'International Tables Vol C Tables 4.2.6.8 and 6.1.1.4'

loop_
_geom_angle_atom_site_label_1
_geom_angle_atom_site_label_2
_geom_angle_atom_site_label_3
_geom_angle
_geom_angle_publ_flag
O2 S1 O1 118.03(10) n
O2 S1 N1 107.40(9) n
O1 S1 N1 111.71(9) n
O2 S1 C8 110.60(10) n
O1 S1 C8 107.58(9) n
N1 S1 C8 100.05(8) n
C1 N1 C9 121.18(14) n
C1 N1 S1 117.15(12) n
C9 N1 S1 118.59(12) n
C2 C1 C6 119.03(16) n
C2 C1 N1 120.08(16) n
C6 C1 N1 120.87(15) n
C3 C2 C1 119.70(18) n
C3 C2 H2 120.2 n
C1 C2 H2 120.2 n
C4 C3 C2 121.64(18) n
C4 C3 H3 119.2 n
C2 C3 H3 119.2 n
C5 C4 C3 119.13(18) n
C5 C4 H4 120.4 n
C3 C4 H4 120.4 n
C4 C5 C6 121.41(18) n
C4 C5 H5 119.3 n
C6 C5 H5 119.3 n
C5 C6 C1 119.07(16) n
C5 C6 C7 117.38(17) n
C1 C6 C7 123.54(16) n
O3 C7 C6 122.76(18) n
O3 C7 C8 119.04(17) n
C6 C7 C8 118.20(16) n
C7 C8 S1 112.13(13) n
C7 C8 H8A 109.2 n
S1 C8 H8A 109.2 n
C7 C8 H8B 109.2 n
S1 C8 H8B 109.2 n
H8A C8 H8B 107.9 n
N1 C9 C10 111.54(17) n
N1 C9 H9A 109.3 n
C10 C9 H9A 109.3 n
N1 C9 H9B 109.3 n
C10 C9 H9B 109.3 n
H9A C9 H9B 108.0 n
C9 C10 H10A 109.5 n
C9 C10 H10B 109.5 n
H10A C10 H10B 109.5 n
C9 C10 H10C 109.5 n
H10A C10 H10C 109.5 n
H10B C10 H10C 109.5 n

loop_
_geom_bond_atom_site_label_1
_geom_bond_atom_site_label_2
_geom_bond_distance
_geom_bond_publ_flag
S1 O2 1.4244(14) n
S1 O1 1.4260(14) n
S1 N1 1.6405(15) n
S1 C8 1.750(2) n
O3 C7 1.210(2) n
N1 C1 1.424(2) n
N1 C9 1.477(2) n
C1 C2 1.395(2) n
C1 C6 1.400(2) n
C2 C3 1.380(3) n
C2 H2 0.9300 n
C3 C4 1.368(3) n
C3 H3 0.9300 n
C4 C5 1.363(3) n
C4 H4 0.9300 n
C5 C6 1.398(2) n
C5 H5 0.9300 n
C6 C7 1.473(2) n
C7 C8 1.510(3) n
C8 H8A 0.9700 n
C8 H8B 0.9700 n
C9 C10 1.503(3) n
C9 H9A 0.9700 n
C9 H9B 0.9700 n
C10 H10A 0.9600 n
C10 H10B 0.9600 n
C10 H10C 0.9600 n

loop_
_geom_hbond_atom_site_label_D
_geom_hbond_atom_site_label_H
_geom_hbond_atom_site_label_A
_geom_hbond_site_symmetry_A
_geom_hbond_distance_DH
_geom_hbond_distance_HA
_geom_hbond_distance_DA
_geom_hbond_angle_DHA
C2 H2 O3 1_565 0.93 2.56 3.478(3) 169
C8 H8A O1 2_657 0.97 2.50 3.388(3) 152
C9 H9B O2 1_555 0.97 2.36 2.855(3) 111

loop_
_geom_torsion_atom_site_label_1
_geom_torsion_atom_site_label_2
_geom_torsion_atom_site_label_3
_geom_torsion_atom_site_label_4
_geom_torsion
_geom_torsion_publ_flag
O2 S1 N1 C1 -170.18(14) n
O1 S1 N1 C1 58.92(16) n
C8 S1 N1 C1 -54.70(16) n
O2 S1 N1 C9 29.41(18) n
O1 S1 N1 C9 -101.49(15) n
C8 S1 N1 C9 144.89(15) n
C9 N1 C1 C2 9.9(3) n
S1 N1 C1 C2 -149.95(15) n
C9 N1 C1 C6 -168.48(17) n
S1 N1 C1 C6 31.6(2) n
C6 C1 C2 C3 -0.7(3) n
N1 C1 C2 C3 -179.18(17) n
C1 C2 C3 C4 -0.8(3) n
C2 C3 C4 C5 1.2(3) n
C3 C4 C5 C6 -0.2(3) n
C4 C5 C6 C1 -1.3(3) n
C4 C5 C6 C7 178.61(17) n
C2 C1 C6 C5 1.7(3) n
N1 C1 C6 C5 -179.84(16) n
C2 C1 C6 C7 -178.16(17) n
N1 C1 C6 C7 0.3(3) n
C5 C6 C7 O3 0.5(3) n
C1 C6 C7 O3 -179.56(17) n
C5 C6 C7 C8 -178.23(15) n
C1 C6 C7 C8 1.7(3) n
O3 C7 C8 S1 149.47(16) n
C6 C7 C8 S1 -31.7(2) n
O2 S1 C8 C7 166.56(13) n
O1 S1 C8 C7 -63.23(15) n
N1 S1 C8 C7 53.53(15) n
C1 N1 C9 C10 75.8(2) n
S1 N1 C9 C10 -124.64(16) n

loop_
_cod_related_entry_id
_cod_related_entry_database
_cod_related_entry_code
1 ChemSpider 20233875
